data_4121249
loop_
_publ_author_name
'Burgert Blom'
'Gengwen Tan'
'Stephan Enthaler'
'Shigeyoshi Inoue'
'Jan Dirk Epping'
'Matthias Driess'

_publ_contact_author_address
;Technische Universitaet Berlin
Institute of Chemistry: Metalorganics and Inorganic Materials 
Sekretariat C2  Strasse des 17. Juni 135
10623 Berlin Germany
;
_publ_contact_author_email matthias.driess@tu-berlin.de
_publ_contact_author_fax +49(0)30-314-29732
_publ_contact_author_name 'Matthias Driess'
_publ_contact_author_phone +49(0)30-314-29731
_publ_section_title
;
 Bis-N-Heterocyclic Carbene (NHC) Stabilized \h6-Arene Iron(0) Complexes:
 Synthesis, Structure, Reactivity, and Catalytic Activity
;
_journal_name_full 'Journal of the American Chemical Society'
_journal_page_first 18108
_journal_page_last 18120
_journal_paper_doi 10.1021/ja410234x
_journal_volume 135
_journal_year 2013
_chemical_formula_sum 'C37 H58 Fe N4 P2'
_chemical_formula_weight 676.66
_chemical_name_systematic
; 
 ? 
;
_space_group_IT_number 14
_symmetry_cell_setting monoclinic
_symmetry_space_group_name_Hall '-P 2yn'
_symmetry_space_group_name_H-M 'P 1 21/n 1'
_atom_sites_solution_hydrogens geom
_atom_sites_solution_primary direct
_atom_sites_solution_secondary difmap
_audit_creation_method
;
CrysAlisPro, Agilent Technologies,
Version 1.171.36.28 (release 01-02-2013 CrysAlis171 .NET)
(compiled Feb  1 2013,16:14:44)
;
_cell_angle_alpha 90.00
_cell_angle_beta 104.4839(19)
_cell_angle_gamma 90.00
_cell_formula_units_Z 4
_cell_length_a 12.0100(2)
_cell_length_b 17.0683(3)
_cell_length_c 18.6762(4)
_cell_measurement_reflns_used 10013
_cell_measurement_temperature 150(2)
_cell_measurement_theta_max 73.5510
_cell_measurement_theta_min 3.5540
_cell_volume 3706.76(12)
_computing_cell_refinement
;
CrysAlisPro, Agilent Technologies,
Version 1.171.36.28 (release 01-02-2013 CrysAlis171 .NET)
(compiled Feb  1 2013,16:14:44)
;
_computing_data_collection
;
CrysAlisPro, Agilent Technologies,
Version 1.171.36.28 (release 01-02-2013 CrysAlis171 .NET)
(compiled Feb  1 2013,16:14:44)
;
_computing_data_reduction
;
CrysAlisPro, Agilent Technologies,
Version 1.171.36.28 (release 01-02-2013 CrysAlis171 .NET)
(compiled Feb  1 2013,16:14:44)
;
_computing_structure_refinement 'SHELXL-97 (Sheldrick, 1997)'
_computing_structure_solution 'SHELXS-97 (Sheldrick, 1990)'
_diffrn_ambient_temperature 150(2)
_diffrn_measured_fraction_theta_full 1.000
_diffrn_measured_fraction_theta_max 1.000
_diffrn_measurement_device_type 'SuperNova, Single source at offset, Atlas'
_diffrn_measurement_method '\w scans'
_diffrn_radiation_monochromator mirror
_diffrn_radiation_source 'SuperNova (Cu) x-ray Source'
_diffrn_radiation_type CuK\a
_diffrn_radiation_wavelength 1.54184
_diffrn_reflns_av_R_equivalents 0.0482
_diffrn_reflns_av_sigmaI/netI 0.0378
_diffrn_reflns_limit_h_max 13
_diffrn_reflns_limit_h_min -14
_diffrn_reflns_limit_k_max 20
_diffrn_reflns_limit_k_min -20
_diffrn_reflns_limit_l_max 22
_diffrn_reflns_limit_l_min -22
_diffrn_reflns_number 25608
_diffrn_reflns_theta_full 67.50
_diffrn_reflns_theta_max 67.50
_diffrn_reflns_theta_min 3.56
_exptl_absorpt_coefficient_mu 4.297
_exptl_absorpt_correction_T_max 0.8469
_exptl_absorpt_correction_T_min 0.5464
_exptl_absorpt_correction_type multi-scan
_exptl_absorpt_process_details
;
CrysAlisPro, Agilent Technologies,
Version 1.171.36.28 (release 01-02-2013 CrysAlis171 .NET)
(compiled Feb  1 2013,16:14:44)
empirical absorption correction using spherical harmonics,
 implemented in SCALE3 ABSPACK scaling algorithm.
;
_exptl_crystal_colour red
_exptl_crystal_density_diffrn 1.213
_exptl_crystal_description plate
_exptl_crystal_F_000 1456
_exptl_crystal_size_max 0.16
_exptl_crystal_size_mid 0.14
_exptl_crystal_size_min 0.04
_refine_diff_density_max 1.138
_refine_diff_density_min -0.865
_refine_diff_density_rms 0.074
_refine_ls_extinction_method none
_refine_ls_goodness_of_fit_ref 1.597
_refine_ls_hydrogen_treatment mixed
_refine_ls_matrix_type full
_refine_ls_number_parameters 482
_refine_ls_number_reflns 6684
_refine_ls_number_restraints 149
_refine_ls_restrained_S_all 1.721
_refine_ls_R_factor_all 0.0768
_refine_ls_R_factor_gt 0.0628
_refine_ls_shift/su_max 0.004
_refine_ls_shift/su_mean 0.000
_refine_ls_structure_factor_coef Fsqd
_refine_ls_weighting_details 'calc w=1/[\s^2^(Fo^2^)+(0.0700P)^2^+0.0000P] where P=(Fo^2^+2Fc^2^)/3'
_refine_ls_weighting_scheme calc
_refine_ls_wR_factor_gt 0.1643
_refine_ls_wR_factor_ref 0.1728
_reflns_number_gt 5454
_reflns_number_total 6684
_reflns_threshold_expression >2sigma(I)
_cod_data_source_file ja410234x_si_002_1.cif
_cod_data_source_block compound2
_cod_original_cell_volume 3706.77(11)
_cod_database_code 4121249

loop_
_symmetry_equiv_pos_as_xyz
'x, y, z'
'-x+1/2, y+1/2, -z+1/2'
'-x, -y, -z'
'x-1/2, -y-1/2, z-1/2'

loop_
_atom_site_label
_atom_site_type_symbol
_atom_site_fract_x
_atom_site_fract_y
_atom_site_fract_z
_atom_site_U_iso_or_equiv
_atom_site_adp_type
_atom_site_occupancy
_atom_site_symmetry_multiplicity
_atom_site_calc_flag
_atom_site_refinement_flags
_atom_site_disorder_assembly
_atom_site_disorder_group
Fe1 Fe 0.33545(5) 0.16398(3) 0.29738(3) 0.03236(18) Uani 1 1 d D . .
H1 H 0.3699(15) 0.1225(19) 0.2680(14) 0.039 Uiso 1 1 d D . .
P1 P 0.22111(8) 0.08158(5) 0.22652(6) 0.0380(2) Uani 1 1 d D D .
N1 N 0.4549(2) 0.25527(16) 0.19557(17) 0.0318(6) Uani 1 1 d . . .
N2 N 0.2763(2) 0.28076(16) 0.18033(16) 0.0300(6) Uani 1 1 d . . .
N3 N 0.1509(2) 0.27941(16) 0.26058(16) 0.0294(6) Uani 1 1 d . . .
N4 N 0.1784(2) 0.25491(16) 0.37640(16) 0.0306(6) Uani 1 1 d . . .
C1 C 0.3623(3) 0.23411(19) 0.22339(19) 0.0291(7) Uani 1 1 d . D .
C2 C 0.2209(3) 0.23388(19) 0.31630(18) 0.0288(7) Uani 1 1 d . D .
C3 C 0.1586(3) 0.2761(2) 0.18535(19) 0.0323(7) Uani 1 1 d . D .
H3A H 0.1142 0.3199 0.1573 0.039 Uiso 1 1 calc R . .
H3B H 0.1242 0.2264 0.1627 0.039 Uiso 1 1 calc R . .
C4 C 0.4250(3) 0.3099(2) 0.1386(2) 0.0397(8) Uani 1 1 d . D .
H4A H 0.4747 0.3316 0.1115 0.048 Uiso 1 1 calc R . .
C5 C 0.3133(3) 0.3260(2) 0.1290(2) 0.0383(8) Uani 1 1 d . D .
H5A H 0.2684 0.3613 0.0941 0.046 Uiso 1 1 calc R . .
C6 C 0.0872(3) 0.3081(2) 0.3569(2) 0.0349(8) Uani 1 1 d . D .
H6A H 0.0452 0.3298 0.3890 0.042 Uiso 1 1 calc R . .
C7 C 0.0702(3) 0.3228(2) 0.2849(2) 0.0345(8) Uani 1 1 d . D .
H7A H 0.0137 0.3566 0.2559 0.041 Uiso 1 1 calc R . .
C8 C 0.5714(3) 0.2267(2) 0.2187(2) 0.0365(8) Uani 1 1 d . A .
C9 C 0.5997(3) 0.1576(2) 0.1873(2) 0.0399(9) Uani 1 1 d . . .
C10 C 0.7147(4) 0.1341(3) 0.2076(3) 0.0542(11) Uani 1 1 d . D .
H10A H 0.7366 0.0872 0.1874 0.065 Uiso 1 1 calc R . .
C11 C 0.7962(4) 0.1770(3) 0.2558(3) 0.0634(14) Uani 1 1 d . . .
H11A H 0.8739 0.1597 0.2686 0.076 Uiso 1 1 calc R D .
C12 C 0.7667(4) 0.2450(4) 0.2861(3) 0.0641(14) Uani 1 1 d . A .
H12A H 0.8242 0.2738 0.3201 0.077 Uiso 1 1 calc R . .
C13 C 0.6536(3) 0.2724(3) 0.2675(2) 0.0508(10) Uani 1 1 d . . .
C14 C 0.5106(4) 0.1129(2) 0.1304(3) 0.0526(11) Uani 1 1 d . D .
H14A H 0.4339 0.1237 0.1401 0.063 Uiso 1 1 calc R . .
C15 C 0.5064(5) 0.1417(3) 0.0526(3) 0.0732(15) Uani 1 1 d . . .
H15A H 0.4840 0.1970 0.0482 0.110 Uiso 1 1 calc R D .
H15B H 0.4501 0.1107 0.0166 0.110 Uiso 1 1 calc R . .
H15C H 0.5825 0.1357 0.0429 0.110 Uiso 1 1 calc R . .
C16 C 0.5294(6) 0.0240(3) 0.1349(4) 0.0784(17) Uani 1 1 d . . .
H16A H 0.5387 0.0066 0.1861 0.118 Uiso 1 1 calc R D .
H16B H 0.5988 0.0109 0.1187 0.118 Uiso 1 1 calc R . .
H16C H 0.4628 -0.0023 0.1028 0.118 Uiso 1 1 calc R . .
C17 C 0.622(2) 0.3591(12) 0.2905(15) 0.061(3) Uani 0.50 1 d PU A 1
H17A H 0.5366 0.3616 0.2830 0.073 Uiso 0.50 1 calc PR A 1
C18 C 0.6555(19) 0.4200(13) 0.2396(9) 0.065(3) Uani 0.50 1 d PU A 1
H18A H 0.6285 0.4718 0.2503 0.097 Uiso 0.50 1 calc PR A 1
H18B H 0.6202 0.4063 0.1879 0.097 Uiso 0.50 1 calc PR A 1
H18C H 0.7394 0.4209 0.2478 0.097 Uiso 0.50 1 calc PR A 1
C19 C 0.6769(13) 0.3764(8) 0.3716(10) 0.067(3) Uani 0.50 1 d PU A 1
H19A H 0.6577 0.4300 0.3832 0.101 Uiso 0.50 1 calc PR A 1
H19B H 0.7606 0.3711 0.3812 0.101 Uiso 0.50 1 calc PR A 1
H19C H 0.6478 0.3393 0.4027 0.101 Uiso 0.50 1 calc PR A 1
C17A C 0.627(2) 0.3407(12) 0.3049(16) 0.064(4) Uani 0.50 1 d PU A 2
H17B H 0.5437 0.3392 0.3037 0.077 Uiso 0.50 1 calc PR A 2
C18A C 0.650(2) 0.4143(15) 0.2650(10) 0.072(4) Uani 0.50 1 d PU A 2
H18D H 0.5982 0.4154 0.2152 0.108 Uiso 0.50 1 calc PR A 2
H18E H 0.7298 0.4144 0.2613 0.108 Uiso 0.50 1 calc PR A 2
H18F H 0.6361 0.4605 0.2926 0.108 Uiso 0.50 1 calc PR A 2
C19A C 0.6976(14) 0.3445(8) 0.3879(11) 0.070(3) Uani 0.50 1 d PU A 2
H19D H 0.6856 0.2961 0.4132 0.105 Uiso 0.50 1 calc PR A 2
H19E H 0.6713 0.3894 0.4122 0.105 Uiso 0.50 1 calc PR A 2
H19F H 0.7795 0.3505 0.3903 0.105 Uiso 0.50 1 calc PR A 2
C20 C 0.2221(3) 0.2325(2) 0.4522(2) 0.0342(8) Uani 1 1 d . D .
C21 C 0.1827(4) 0.1637(2) 0.4776(2) 0.0432(9) Uani 1 1 d . . .
C22 C 0.2231(5) 0.1452(3) 0.5526(3) 0.0552(12) Uani 1 1 d . D .
H22A H 0.1983 0.0982 0.5711 0.066 Uiso 1 1 calc R . .
C23 C 0.2972(4) 0.1935(3) 0.5995(2) 0.0567(12) Uani 1 1 d . . .
H23A H 0.3239 0.1798 0.6502 0.068 Uiso 1 1 calc R D .
C24 C 0.3337(4) 0.2620(3) 0.5740(2) 0.0476(10) Uani 1 1 d . D .
H24A H 0.3857 0.2950 0.6074 0.057 Uiso 1 1 calc R . .
C25 C 0.2958(3) 0.2841(2) 0.4996(2) 0.0384(8) Uani 1 1 d . . .
C26 C 0.0919(5) 0.1129(3) 0.4274(3) 0.0596(13) Uani 1 1 d . D .
H26A H 0.0897 0.1273 0.3752 0.072 Uiso 1 1 calc R . .
C27 C 0.1172(6) 0.0259(3) 0.4360(4) 0.092(2) Uani 1 1 d . . .
H27A H 0.0536 -0.0036 0.4042 0.138 Uiso 1 1 calc R D .
H27B H 0.1256 0.0106 0.4877 0.138 Uiso 1 1 calc R . .
H27C H 0.1886 0.0143 0.4217 0.138 Uiso 1 1 calc R . .
C28 C -0.0256(5) 0.1310(3) 0.4399(3) 0.0696(14) Uani 1 1 d . . .
H28A H -0.0845 0.1012 0.4046 0.104 Uiso 1 1 calc R D .
H28B H -0.0414 0.1872 0.4327 0.104 Uiso 1 1 calc R . .
H28C H -0.0268 0.1163 0.4904 0.104 Uiso 1 1 calc R . .
C29 C 0.3315(4) 0.3626(3) 0.4730(2) 0.0484(10) Uani 1 1 d . C .
H29 H 0.2945 0.3738 0.4198 0.058 Uiso 1 1 calc R B 3
C30 C 0.4700(12) 0.3580(9) 0.4915(10) 0.090(4) Uani 0.50 1 d PU C 3
H30A H 0.4989 0.4001 0.4653 0.135 Uiso 0.50 1 calc PR C 3
H30B H 0.4931 0.3072 0.4755 0.135 Uiso 0.50 1 calc PR C 3
H30C H 0.5020 0.3640 0.5449 0.135 Uiso 0.50 1 calc PR C 3
C30A C 0.4365(8) 0.3603(6) 0.4448(6) 0.046(2) Uani 0.50 1 d PU C 4
H30D H 0.4272 0.3206 0.4058 0.069 Uiso 0.50 1 calc PR C 4
H30E H 0.5031 0.3470 0.4853 0.069 Uiso 0.50 1 calc PR C 4
H30F H 0.4486 0.4117 0.4246 0.069 Uiso 0.50 1 calc PR C 4
C31 C 0.3231(6) 0.4288(3) 0.5234(3) 0.0791(17) Uani 1 1 d . . .
H31A H 0.2452 0.4307 0.5309 0.119 Uiso 1 1 calc R D .
H31B H 0.3397 0.4781 0.5013 0.119 Uiso 1 1 calc R . .
H31C H 0.3787 0.4211 0.5711 0.119 Uiso 1 1 calc R . .
C32 C 0.2097(4) 0.0794(3) 0.1266(3) 0.0589(12) Uani 1 1 d . . .
H32A H 0.1416 0.0491 0.1017 0.088 Uiso 1 1 calc R D .
H32B H 0.2786 0.0548 0.1175 0.088 Uiso 1 1 calc R . .
H32C H 0.2027 0.1330 0.1072 0.088 Uiso 1 1 calc R . .
C33 C 0.2451(5) -0.0238(3) 0.2435(3) 0.0700(15) Uani 1 1 d . . .
H33A H 0.1810 -0.0532 0.2123 0.105 Uiso 1 1 calc R D .
H33B H 0.2501 -0.0352 0.2957 0.105 Uiso 1 1 calc R . .
H33C H 0.3170 -0.0393 0.2316 0.105 Uiso 1 1 calc R . .
C34 C 0.0670(3) 0.0811(3) 0.2239(2) 0.0478(10) Uani 1 1 d . . .
H34A H 0.0268 0.0438 0.1864 0.072 Uiso 1 1 calc R D .
H34B H 0.0351 0.1336 0.2116 0.072 Uiso 1 1 calc R . .
H34C H 0.0569 0.0656 0.2725 0.072 Uiso 1 1 calc R . .
P2 P 0.4811(2) 0.1377(2) 0.38772(15) 0.0604(7) Uani 0.50 1 d PDU D 5
C35 C 0.6153(10) 0.0785(8) 0.3695(7) 0.0848(19) Uani 0.50 1 d PU D 5
H35A H 0.6414 0.0398 0.4088 0.127 Uiso 0.50 1 calc PR D 5
H35B H 0.6780 0.1151 0.3691 0.127 Uiso 0.50 1 calc PR D 5
H35C H 0.5921 0.0518 0.3217 0.127 Uiso 0.50 1 calc PR D 5
C36 C 0.5312(11) 0.1630(8) 0.4787(7) 0.094(3) Uani 0.50 1 d PDU D 5
H36A H 0.6122 0.1784 0.4881 0.141 Uiso 0.50 1 calc PR D 5
H36B H 0.5241 0.1181 0.5099 0.141 Uiso 0.50 1 calc PR D 5
H36C H 0.4862 0.2070 0.4901 0.141 Uiso 0.50 1 calc PR D 5
C37 C 0.3718(9) 0.0856(7) 0.3859(6) 0.0725(12) Uani 0.50 1 d PDU D 5
H37A H 0.3322 0.0948 0.4256 0.087 Uiso 0.50 1 calc PR D 5
H37B H 0.3772 0.0296 0.3735 0.087 Uiso 0.50 1 calc PR D 5
P2A P 0.4818(3) 0.1007(2) 0.3572(2) 0.0807(8) Uani 0.50 1 d PDU D 6
C35A C 0.6170(11) 0.1610(8) 0.4194(7) 0.089(2) Uani 0.50 1 d PU D 6
H35D H 0.6678 0.1772 0.3884 0.134 Uiso 0.50 1 calc PR D 6
H35E H 0.6597 0.1275 0.4596 0.134 Uiso 0.50 1 calc PR D 6
H35F H 0.5890 0.2075 0.4402 0.134 Uiso 0.50 1 calc PR D 6
C36A C 0.5449(13) 0.0071(9) 0.3467(9) 0.109(3) Uani 0.50 1 d PDU D 6
H36D H 0.4889 -0.0251 0.3118 0.163 Uiso 0.50 1 calc PR D 6
H36E H 0.5668 -0.0193 0.3948 0.163 Uiso 0.50 1 calc PR D 6
H36F H 0.6133 0.0148 0.3279 0.163 Uiso 0.50 1 calc PR D 6
C37A C 0.4249(12) 0.1022(8) 0.4008(6) 0.0762(11) Uani 0.50 1 d PDU D 6
H37C H 0.4535 0.1352 0.4453 0.091 Uiso 0.50 1 calc PR D 6
H37D H 0.3912 0.0519 0.4113 0.091 Uiso 0.50 1 calc PR D 6

loop_
_atom_site_aniso_label
_atom_site_aniso_U_11
_atom_site_aniso_U_22
_atom_site_aniso_U_33
_atom_site_aniso_U_23
_atom_site_aniso_U_13
_atom_site_aniso_U_12
Fe1 0.0316(3) 0.0306(3) 0.0352(3) 0.0058(2) 0.0091(2) 0.0047(2)
P1 0.0413(5) 0.0300(5) 0.0477(6) -0.0046(4) 0.0203(4) -0.0013(4)
N1 0.0291(14) 0.0310(14) 0.0400(16) 0.0022(12) 0.0176(12) 0.0006(11)
N2 0.0288(14) 0.0295(14) 0.0333(15) 0.0013(11) 0.0106(12) 0.0012(11)
N3 0.0264(14) 0.0310(14) 0.0331(15) 0.0001(11) 0.0121(11) 0.0011(11)
N4 0.0315(15) 0.0301(14) 0.0341(15) -0.0007(11) 0.0153(12) -0.0015(11)
C1 0.0278(17) 0.0280(16) 0.0327(17) -0.0052(13) 0.0095(13) 0.0004(12)
C2 0.0300(17) 0.0270(16) 0.0303(17) 0.0013(13) 0.0095(13) -0.0057(13)
C3 0.0295(17) 0.0363(18) 0.0320(18) 0.0021(14) 0.0091(14) 0.0013(13)
C4 0.044(2) 0.0387(19) 0.043(2) 0.0080(16) 0.0222(17) 0.0005(16)
C5 0.043(2) 0.038(2) 0.037(2) 0.0103(15) 0.0160(16) 0.0048(15)
C6 0.0323(18) 0.0366(18) 0.041(2) -0.0021(15) 0.0182(15) 0.0010(14)
C7 0.0245(16) 0.0341(18) 0.047(2) -0.0017(15) 0.0131(15) 0.0028(13)
C8 0.0281(18) 0.044(2) 0.042(2) 0.0060(16) 0.0173(15) 0.0051(15)
C9 0.041(2) 0.039(2) 0.047(2) 0.0078(16) 0.0251(17) 0.0053(15)
C10 0.049(2) 0.059(3) 0.065(3) 0.015(2) 0.032(2) 0.022(2)
C11 0.036(2) 0.102(4) 0.057(3) 0.021(3) 0.021(2) 0.023(2)
C12 0.032(2) 0.110(4) 0.052(3) -0.013(3) 0.0146(19) -0.002(2)
C13 0.032(2) 0.075(3) 0.050(2) -0.014(2) 0.0197(18) -0.0024(19)
C14 0.046(2) 0.042(2) 0.078(3) -0.010(2) 0.030(2) 0.0013(17)
C15 0.077(4) 0.067(3) 0.066(3) -0.008(3) 0.001(3) 0.001(3)
C16 0.106(5) 0.042(3) 0.104(5) -0.013(3) 0.060(4) 0.002(3)
C17 0.038(3) 0.070(7) 0.083(8) -0.037(6) 0.029(5) -0.012(5)
C18 0.054(5) 0.061(5) 0.087(8) -0.036(7) 0.034(6) -0.006(4)
C19 0.050(5) 0.076(8) 0.082(7) -0.042(7) 0.029(5) -0.011(6)
C17A 0.041(4) 0.073(7) 0.085(8) -0.035(6) 0.026(5) -0.012(5)
C18A 0.057(5) 0.072(5) 0.090(9) -0.029(7) 0.024(7) -0.007(5)
C19A 0.051(6) 0.075(8) 0.085(7) -0.032(7) 0.021(5) -0.007(6)
C20 0.0375(19) 0.0353(18) 0.0351(19) 0.0002(14) 0.0188(15) 0.0027(14)
C21 0.060(3) 0.036(2) 0.043(2) 0.0001(16) 0.0290(19) -0.0039(17)
C22 0.085(3) 0.041(2) 0.050(3) 0.0123(19) 0.036(2) 0.007(2)
C23 0.071(3) 0.065(3) 0.034(2) 0.012(2) 0.012(2) 0.013(2)
C24 0.041(2) 0.064(3) 0.038(2) 0.0002(19) 0.0105(17) -0.0027(18)
C25 0.0345(19) 0.049(2) 0.0348(19) -0.0021(16) 0.0139(15) -0.0046(16)
C26 0.096(4) 0.045(2) 0.048(2) -0.0077(19) 0.039(3) -0.028(2)
C27 0.119(5) 0.042(3) 0.138(6) -0.023(3) 0.073(5) -0.021(3)
C28 0.076(3) 0.062(3) 0.062(3) 0.000(2) 0.000(3) -0.021(3)
C29 0.055(3) 0.055(2) 0.039(2) -0.0038(18) 0.0171(19) -0.024(2)
C30 0.076(7) 0.088(7) 0.113(9) 0.001(8) 0.038(8) -0.022(6)
C30A 0.041(5) 0.051(4) 0.053(5) -0.004(5) 0.025(4) -0.013(4)
C31 0.128(5) 0.050(3) 0.075(4) 0.004(3) 0.055(4) 0.004(3)
C32 0.061(3) 0.067(3) 0.054(3) -0.021(2) 0.026(2) -0.018(2)
C33 0.084(4) 0.035(2) 0.094(4) -0.010(2) 0.026(3) 0.002(2)
C34 0.041(2) 0.053(2) 0.053(2) -0.0092(19) 0.0177(18) -0.0119(18)
P2 0.0425(11) 0.096(2) 0.0402(14) 0.0240(12) 0.0059(11) 0.0247(13)
C35 0.061(3) 0.102(4) 0.088(4) 0.014(4) 0.012(3) 0.036(3)
C36 0.077(5) 0.131(6) 0.062(3) -0.005(4) -0.004(4) 0.023(4)
C37 0.0540(18) 0.093(3) 0.063(2) 0.025(2) 0.000(2) 0.0203(19)
P2A 0.0616(13) 0.091(2) 0.080(2) 0.0246(15) 0.0014(14) 0.0240(15)
C35A 0.064(3) 0.124(4) 0.073(4) 0.012(3) 0.005(3) 0.016(3)
C36A 0.089(6) 0.111(4) 0.115(6) 0.005(5) 0.007(5) 0.038(4)
C37A 0.059(2) 0.092(3) 0.066(2) 0.025(2) -0.0058(18) 0.023(2)

loop_
_atom_type_symbol
_atom_type_description
_atom_type_scat_dispersion_real
_atom_type_scat_dispersion_imag
_atom_type_scat_source
C C 0.0181 0.0091 'International Tables Vol C Tables 4.2.6.8 and 6.1.1.4'
H H 0.0000 0.0000 'International Tables Vol C Tables 4.2.6.8 and 6.1.1.4'
N N 0.0311 0.0180 'International Tables Vol C Tables 4.2.6.8 and 6.1.1.4'
P P 0.2955 0.4335 'International Tables Vol C Tables 4.2.6.8 and 6.1.1.4'
Fe Fe -1.1336 3.1974 'International Tables Vol C Tables 4.2.6.8 and 6.1.1.4'

loop_
_geom_angle_atom_site_label_1
_geom_angle_atom_site_label_2
_geom_angle_atom_site_label_3
_geom_angle
C1 Fe1 C2 90.10(14)
C1 Fe1 C37 158.9(3)
C2 Fe1 C37 105.7(4)
C1 Fe1 P2A 115.52(15)
C2 Fe1 P2A 139.05(16)
C37 Fe1 P2A 43.6(3)
C1 Fe1 P2 116.44(13)
C2 Fe1 P2 117.69(14)
C37 Fe1 P2 43.7(3)
P2A Fe1 P2 22.98(11)
C1 Fe1 P1 99.21(10)
C2 Fe1 P1 98.15(10)
C37 Fe1 P1 92.5(4)
P2A Fe1 P1 107.75(13)
P2 Fe1 P1 127.57(11)
C1 Fe1 C37A 142.2(4)
C2 Fe1 C37A 110.3(3)
C37 Fe1 C37A 18.0(4)
P2A Fe1 C37A 31.5(3)
P2 Fe1 C37A 25.9(4)
P1 Fe1 C37A 108.5(4)
C33 P1 C32 97.1(3)
C33 P1 C34 96.5(2)
C32 P1 C34 98.9(2)
C33 P1 Fe1 118.8(2)
C32 P1 Fe1 120.55(15)
C34 P1 Fe1 119.89(14)
C1 N1 C4 112.5(3)
C1 N1 C8 127.5(3)
C4 N1 C8 120.1(3)
C5 N2 C1 113.5(3)
C5 N2 C3 124.4(3)
C1 N2 C3 121.9(3)
C7 N3 C2 113.2(3)
C7 N3 C3 124.4(3)
C2 N3 C3 122.2(3)
C2 N4 C6 112.2(3)
C2 N4 C20 127.6(3)
C6 N4 C20 120.0(3)
N1 C1 N2 100.6(3)
N1 C1 Fe1 136.7(3)
N2 C1 Fe1 122.7(2)
N4 C2 N3 100.6(3)
N4 C2 Fe1 137.2(2)
N3 C2 Fe1 122.3(2)
N3 C3 N2 111.5(3)
C5 C4 N1 107.4(3)
C4 C5 N2 106.1(3)
C7 C6 N4 107.3(3)
C6 C7 N3 106.7(3)
C9 C8 C13 122.5(3)
C9 C8 N1 118.6(3)
C13 C8 N1 118.6(3)
C10 C9 C8 117.2(4)
C10 C9 C14 121.6(4)
C8 C9 C14 121.2(3)
C11 C10 C9 121.5(4)
C10 C11 C12 120.5(4)
C11 C12 C13 121.0(5)
C12 C13 C8 117.3(4)
C12 C13 C17A 118.1(12)
C8 C13 C17A 124.4(12)
C12 C13 C17 121.4(11)
C8 C13 C17 120.6(10)
C17A C13 C17 13.9(18)
C9 C14 C15 110.9(4)
C9 C14 C16 113.1(4)
C15 C14 C16 109.9(4)
C19 C17 C18 111.7(14)
C19 C17 C13 111.8(14)
C18 C17 C13 110.0(19)
C13 C17A C18A 110(2)
C13 C17A C19A 112.7(16)
C18A C17A C19A 109.4(14)
C21 C20 C25 122.1(4)
C21 C20 N4 119.3(3)
C25 C20 N4 118.3(3)
C20 C21 C22 118.0(4)
C20 C21 C26 121.6(4)
C22 C21 C26 120.3(4)
C23 C22 C21 121.0(4)
C22 C23 C24 120.4(4)
C23 C24 C25 121.4(4)
C20 C25 C24 117.0(4)
C20 C25 C29 122.2(3)
C24 C25 C29 120.7(4)
C27 C26 C28 110.6(4)
C27 C26 C21 113.6(5)
C28 C26 C21 109.9(4)
C30A C29 C31 116.3(5)
C30A C29 C25 115.1(5)
C31 C29 C25 113.1(4)
C30A C29 C30 32.1(6)
C31 C29 C30 97.5(7)
C25 C29 C30 104.2(6)
C37 P2 C36 104.4(7)
C37 P2 C35 114.3(7)
C36 P2 C35 101.4(6)
C37 P2 Fe1 65.9(3)
C36 P2 Fe1 137.9(5)
C35 P2 Fe1 120.2(4)
P2 C37 Fe1 70.4(4)
C37A P2A C36A 115.2(9)
C37A P2A C35A 96.4(9)
C36A P2A C35A 102.4(7)
C37A P2A Fe1 78.9(5)
C36A P2A Fe1 135.2(6)
C35A P2A Fe1 118.8(4)
P2A C37A Fe1 69.5(5)

loop_
_geom_bond_atom_site_label_1
_geom_bond_atom_site_label_2
_geom_bond_distance
Fe1 C1 1.915(3)
Fe1 C2 1.919(3)
Fe1 C37 2.086(9)
Fe1 P2A 2.126(3)
Fe1 P2 2.152(3)
Fe1 P1 2.1693(11)
Fe1 C37A 2.227(9)
P1 C33 1.837(5)
P1 C32 1.837(5)
P1 C34 1.840(4)
N1 C1 1.388(4)
N1 C4 1.392(5)
N1 C8 1.443(4)
N2 C5 1.388(5)
N2 C1 1.390(4)
N2 C3 1.442(4)
N3 C7 1.384(4)
N3 C2 1.398(4)
N3 C3 1.432(4)
N4 C2 1.391(4)
N4 C6 1.399(5)
N4 C20 1.434(5)
C4 C5 1.336(6)
C6 C7 1.332(5)
C8 C9 1.397(5)
C8 C13 1.401(6)
C9 C10 1.396(6)
C9 C14 1.512(6)
C10 C11 1.367(8)
C11 C12 1.375(8)
C12 C13 1.396(6)
C13 C17A 1.43(3)
C13 C17 1.61(2)
C14 C15 1.522(7)
C14 C16 1.535(6)
C17 C19 1.52(2)
C17 C18 1.53(2)
C17A C18A 1.52(2)
C17A C19A 1.57(2)
C20 C21 1.392(5)
C20 C25 1.397(5)
C21 C22 1.399(6)
C21 C26 1.520(6)
C22 C23 1.359(7)
C23 C24 1.376(6)
C24 C25 1.401(6)
C25 C29 1.526(6)
C26 C27 1.516(7)
C26 C28 1.519(8)
C29 C30A 1.485(10)
C29 C31 1.489(7)
C29 C30 1.614(15)
P2 C37 1.579(11)
P2 C36 1.709(12)
P2 C35 2.001(11)
P2A C37A 1.187(13)
P2A C36A 1.799(13)
P2A C35A 2.026(13)
